data_1562979
loop_
_publ_author_name
'Shirako, Y.'
'Shi, Y.G.'
'Aimi, A.'
'Mori, D.'
'Kojitani, H.'
'Yamaura, K.'
'Inaguma, Y.'
'Akaogi, M.'

_publ_section_title
;
 High-pressure stability relations, crystal structures, and physical
 properties of perovskite and post-perovskite of NaNiF3
;
_journal_name_full 'Journal of Solid State Chemistry'
_journal_page_first 167
_journal_page_last 174
_journal_paper_doi 10.1016/j.jssc.2012.03.004
_journal_volume 191
_journal_year 2012
_chemical_formula_sum 'F3 Na Ni'
_chemical_formula_weight 138.678
_space_group_IT_number 62
_space_group_name_Hall '-P 2ac 2n'
_space_group_name_H-M_alt 'P n m a'
_symmetry_cell_setting orthorhombic
_symmetry_Int_Tables_number 62
_symmetry_space_group_name_Hall '-P 2ac 2n'
_symmetry_space_group_name_H-M 'P n m a'
_cell_angle_alpha 90
_cell_angle_beta 90
_cell_angle_gamma 90
_cell_formula_units_Z 4
_cell_length_a 5.53607(4)
_cell_length_b 7.70560(6)
_cell_length_c 5.36741(4)
_cell_volume 228.967(3)
_computing_cell_refinement 'RIETAN-FP (Izumi and Momma, 2007)'
_computing_molecular_graphics 'VESTA (Momma and Izumi, 2008)'
_computing_structure_refinement 'RIETAN-FP (Izumi and Momma, 2007)'
_diffrn_ambient_temperature 300
_diffrn_radiation_type synchrotron
_diffrn_radiation_wavelength 0.519730
_diffrn_source synchrotron
_exptl_absorpt_coefficient_mu 3.4617
_exptl_crystal_density_diffrn 4.0230
_exptl_crystal_density_method 'not measured'
_exptl_crystal_F_000 264.00
_pd_calc_method 'Rietveld Refinement'
_pd_char_colour yellowish-green
_pd_instr_location ' ?'
_pd_meas_2theta_range_inc 0.0100
_pd_meas_2theta_range_max 74.0000
_pd_meas_2theta_range_min 3.0000
_pd_meas_number_of_points 7101
_pd_meas_scan_method step
_pd_proc_2theta_range_inc 0.0100
_pd_proc_2theta_range_max 74.0000
_pd_proc_2theta_range_min 3.0000
_pd_proc_ls_background_function 'Legendre polynomials'
_pd_proc_ls_pref_orient_corr ' ?'
_pd_proc_ls_profile_function 'split pseudo-Voigt function'
_pd_proc_ls_prof_R_factor 0.02634
_pd_proc_ls_prof_wR_expected 0.06257
_pd_proc_ls_prof_wR_factor 0.03350
_pd_spec_mounting ' ?'
_pd_spec_mount_mode transmission
_pd_spec_shape cylinder
_refine_diff_density_max 0.0
_refine_diff_density_min 0.0
_refine_ls_extinction_method none
_refine_ls_goodness_of_fit_all 0.5353
_refine_ls_matrix_type full
_refine_ls_number_constraints 0
_refine_ls_number_parameters 53
_refine_ls_number_restraints 0
_refine_ls_R_factor_all 0.01688
_refine_ls_R_Fsqd_factor 0.01688
_refine_ls_R_I_factor 0.02768
_refine_ls_shift/su_max 0.0
_refine_ls_weighting_details 1/<i>y</i>~i~
_refine_ls_weighting_scheme sigma
_cod_data_source_file JSSC-2012-191-167.cif
_cod_data_source_block NaNiF3_Pv
_cod_database_code 1562979

loop_
_symmetry_equiv_pos_site_id
_symmetry_equiv_pos_as_xyz
1 x,y,z
2 -x+1/2,-y,z+1/2
3 -x,y+1/2,-z
4 x+1/2,-y+1/2,-z+1/2
5 -x,-y,-z
6 x+1/2,y,-z+1/2
7 x,-y+1/2,z
8 -x+1/2,y+1/2,z+1/2

loop_
_atom_site_label
_atom_site_fract_x
_atom_site_fract_y
_atom_site_fract_z
_atom_site_occupancy
_atom_site_symmetry_multiplicity
_atom_site_Wyckoff_symbol
_atom_site_adp_type
_atom_site_U_iso_or_equiv
_atom_site_type_symbol
F1 0.4669(4) 0.25 0.0966(3) 1 4 c Uiso 0.0106(6) F
F2 0.2978(3) 0.0514(2) 0.6995(3) 1 8 d Uiso 0.0090(4) F
Na1 0.0537(2) 0.25 0.9865(5) 1 4 c Uiso 0.0182(4) Na
Ni 0 0 0.5 1 4 b Uiso 0.0059(1) Ni

loop_
_atom_type_symbol
_atom_type_description
_atom_type_scat_dispersion_real
_atom_type_scat_dispersion_imag
_atom_type_scat_source
F F- 0.0127 0.0128 'International Tables for Crystallography, Vol. C'
Ni Ni2+ 0.2420 0.6309 'International Tables for Crystallography, Vol. C'
Na Na+ 0.0042 0.0052 'International Tables for Crystallography, Vol. C'

loop_
_geom_angle_atom_site_label_1
_geom_angle_atom_site_label_2
_geom_angle_atom_site_label_3
_geom_angle
_geom_angle_site_symmetry_1
_geom_angle_site_symmetry_2
_geom_angle_site_symmetry_3
F1 Ni F2 88.65(8) 2_555 . 1_555
F1 Ni F2 91.87(8) 2_555 . 6_456
F2 Ni F2 89.45(3) 1_555 . 6_456
Ni F1 Ni 148.1(1) 4_555 . 2_554
Ni F2 Ni 148.27(7) 1_555 . 2_555

loop_
_geom_bond_atom_site_label_1
_geom_bond_atom_site_label_2
_geom_bond_distance
_geom_bond_site_symmetry_1
_geom_bond_site_symmetry_2
F1 Ni 2.0034(5) . 2_554
F1 Ni 2.0034(5) . 4_555
F1 Na1 2.288(3) . 4_556
F1 Na1 2.363(3) . 1_554
F1 F2 2.786(3) . 1_554
F1 F2 2.786(3) . 7_554
F1 F2 2.801(2) . 2_554
F1 F2 2.801(2) . 8_554
F1 F2 2.868(2) . 6_555
F1 F2 2.868(2) . 4_555
F1 F2 2.879(2) . 5_656
F1 F2 2.879(2) . 3_656
F2 Ni 2.003(2) . 2_555
F2 Ni 2.005(2) . 1_555
F2 Na1 2.313(2) . 4_556
F2 Na1 2.558(2) . 1_555
F2 Na1 2.716(2) . 2_554
F2 F1 2.786(3) . 1_556
F2 F1 2.801(2) . 2_555
F2 F2 2.8205(6) . 6_456
F2 F2 2.8205(6) . 6_556
F2 F2 2.848(1) . 2_555
F2 F2 2.848(1) . 2_554
F2 F1 2.868(2) . 4_455
F2 F1 2.879(2) . 3_646
F2 F2 3.061(3) . 7_555
Na1 F1 2.288(3) . 4_456
Na1 F2 2.313(2) . 6_456
Na1 F2 2.313(2) . 4_456
Na1 F1 2.363(3) . 1_556
Na1 F2 2.558(2) . 1_555
Na1 F2 2.558(2) . 7_555
Na1 F2 2.716(2) . 2_555
Na1 F2 2.716(2) . 8_555
Ni F2 2.003(2) . 6_456
Ni F2 2.003(2) . 2_554
Ni F1 2.0034(5) . 2_555
Ni F1 2.0034(5) . 4_455
Ni F2 2.005(2) . 1_555
Ni F2 2.005(2) . 5_556

loop_
_pd_phase_id
_pd_phase_block_id
_pd_phase_mass_%
1 NaNiF3_Pv 81.18
2 NaF 18.82
